data_7709111
loop_
_publ_author_name
'Cicac-Hudi, Mario'
'Feil, Christoph M.'
'Birchall, Nicholas'
'Nieger, Martin'
'Gudat, Dietrich'

_publ_section_title
;
 A PH-functionalized dicationic bis(imidazolio)diphosphine
;
_journal_name_full 'Dalton Transactions'
_journal_paper_doi 10.1039/D1DT03978D
_journal_year 2022
_chemical_formula_moiety 'C42 H50 N4 P2, 2(I)'
_chemical_formula_sum 'C42 H50 I2 N4 P2'
_chemical_formula_weight 926.60
_space_group_crystal_system monoclinic
_space_group_IT_number 14
_space_group_name_Hall '-P 2yn'
_space_group_name_H-M_alt 'P 1 21/n 1'
_atom_sites_solution_hydrogens mixed
_atom_sites_solution_primary direct
_atom_sites_solution_secondary difmap
_audit_creation_method SHELXL-2014/7
_audit_update_record
;
2021-10-21 deposited with the CCDC.	2021-12-16 downloaded from the CCDC.
;
_cell_angle_alpha 90
_cell_angle_beta 94.567(10)
_cell_angle_gamma 90
_cell_formula_units_Z 4
_cell_length_a 10.1170(11)
_cell_length_b 31.818(3)
_cell_length_c 12.8882(16)
_cell_measurement_reflns_used 4928
_cell_measurement_temperature 130(2)
_cell_measurement_theta_max 66.5
_cell_measurement_theta_min 2.7
_cell_volume 4135.6(8)
_computing_cell_refinement 'Bruker ApexII Software Suite, 2008'
_computing_data_collection 'Bruker ApexII Software Suite, 2008'
_computing_data_reduction 'Bruker ApexII Software Suite, 2008'
_computing_molecular_graphics 'SHELXS plus XP (Sheldrick, 1991)'
_computing_publication_material 'SHELXL-2014/7 (Sheldrick, 2014)'
_computing_structure_refinement 'SHELXL-2014/7 (Sheldrick, 2014)'
_computing_structure_solution 'SHELXS-2014/7 (Sheldrick, 2014)'
_diffrn_ambient_temperature 130(2)
_diffrn_measured_fraction_theta_full 0.961
_diffrn_measured_fraction_theta_max 0.961
_diffrn_measurement_device_type 'Bruker Kappa ApexII Duo'
_diffrn_measurement_method 'phi and omega, scans'
_diffrn_radiation_type CuK\a
_diffrn_radiation_wavelength 1.54178
_diffrn_reflns_av_R_equivalents 0.1280
_diffrn_reflns_av_unetI/netI 0.0868
_diffrn_reflns_Laue_measured_fraction_full 0.961
_diffrn_reflns_Laue_measured_fraction_max 0.961
_diffrn_reflns_limit_h_max 11
_diffrn_reflns_limit_h_min -11
_diffrn_reflns_limit_k_max 36
_diffrn_reflns_limit_k_min -27
_diffrn_reflns_limit_l_max 14
_diffrn_reflns_limit_l_min -14
_diffrn_reflns_number 36737
_diffrn_reflns_point_group_measured_fraction_full 0.961
_diffrn_reflns_point_group_measured_fraction_max 0.961
_diffrn_reflns_theta_full 66.528
_diffrn_reflns_theta_max 66.528
_diffrn_reflns_theta_min 2.777
_diffrn_source 'fine-focus sealed tube'
_exptl_absorpt_coefficient_mu 12.928
_exptl_absorpt_correction_T_max 0.7528
_exptl_absorpt_correction_T_min 0.4710
_exptl_absorpt_correction_type multi-scan
_exptl_absorpt_process_details 'Blessing, 1995)'
_exptl_crystal_colour yellow
_exptl_crystal_density_diffrn 1.488
_exptl_crystal_description needle
_exptl_crystal_F_000 1864
_exptl_crystal_size_max 0.098
_exptl_crystal_size_mid 0.028
_exptl_crystal_size_min 0.024
_refine_diff_density_max 0.940
_refine_diff_density_min -0.612
_refine_diff_density_rms 0.125
_refine_ls_extinction_coef 0.00020(3)
_refine_ls_extinction_expression Fc^*^=kFc[1+0.001xFc^2^\l^3^/sin(2\q)]^-1/4^
_refine_ls_extinction_method 'SHELXL-2014/7 (Sheldrick 2014)'
_refine_ls_goodness_of_fit_ref 1.027
_refine_ls_hydrogen_treatment mixed
_refine_ls_matrix_type full
_refine_ls_number_parameters 470
_refine_ls_number_reflns 7005
_refine_ls_number_restraints 5
_refine_ls_restrained_S_all 1.027
_refine_ls_R_factor_all 0.0771
_refine_ls_R_factor_gt 0.0438
_refine_ls_shift/su_max 0.001
_refine_ls_shift/su_mean 0.000
_refine_ls_structure_factor_coef Fsqd
_refine_ls_weighting_details 'w=1/[\s^2^(Fo^2^)+(0.0283P)^2^+0.8000P] where P=(Fo^2^+2Fc^2^)/3'
_refine_ls_weighting_scheme calc
_refine_ls_wR_factor_gt 0.0864
_refine_ls_wR_factor_ref 0.0995
_reflns_Friedel_coverage 0.000
_reflns_number_gt 4926
_reflns_number_total 7005
_reflns_threshold_expression 'I > 2\s(I)'
_cod_data_source_file d1dt03978d2.cif
_cod_data_source_block g412_mn
_cod_original_sg_symbol_H-M 'P 21/n'
_cod_database_code 7709111
_shelx_shelxl_version_number 2014/7
_shelx_space_group_comment
;
The symmetry employed for this shelxl refinement is uniquely defined
by the following loop, which should always be used as a source of
symmetry information in preference to the above space-group names.
They are only intended as comments.
;
_shelx_estimated_absorpt_t_min 0.364
_shelx_estimated_absorpt_t_max 0.747

loop_
_space_group_symop_operation_xyz
'x, y, z'
'-x+1/2, y+1/2, -z+1/2'
'-x, -y, -z'
'x-1/2, -y-1/2, z-1/2'

loop_
_atom_site_label
_atom_site_type_symbol
_atom_site_fract_x
_atom_site_fract_y
_atom_site_fract_z
_atom_site_U_iso_or_equiv
_atom_site_adp_type
_atom_site_occupancy
_atom_site_site_symmetry_order
_atom_site_calc_flag
_atom_site_refinement_flags_posn
_atom_site_refinement_flags_adp
_atom_site_refinement_flags_occupancy
_atom_site_disorder_assembly
_atom_site_disorder_group
P1 P 0.33135(14) 0.61543(6) 0.59371(12) 0.0365(4) Uani 1 1 d D . . . .
H1P H 0.368(5) 0.6522(7) 0.582(3) 0.055 Uiso 1 1 d D U . . .
P2 P 0.25187(13) 0.62878(5) 0.74990(11) 0.0245(3) Uani 1 1 d D . . . .
H2P H 0.231(4) 0.5912(6) 0.769(4) 0.037 Uiso 1 1 d D U . . .
N1 N 0.1565(4) 0.64458(14) 0.4229(3) 0.0209(10) Uani 1 1 d . . . . .
N2 N 0.0721(4) 0.59505(14) 0.5118(3) 0.0197(10) Uani 1 1 d . . . . .
N3 N 0.4974(4) 0.66393(15) 0.8264(4) 0.0235(11) Uani 1 1 d . . . . .
N4 N 0.4974(4) 0.59669(14) 0.8458(3) 0.0203(10) Uani 1 1 d . . . . .
C1 C 0.1794(5) 0.62011(18) 0.5080(4) 0.0215(13) Uani 1 1 d D . . . .
C2 C 0.4219(5) 0.62905(19) 0.8106(4) 0.0216(12) Uani 1 1 d D . . . .
C3 C 0.2484(5) 0.71570(18) 0.4361(4) 0.0222(12) Uani 1 1 d . . . . .
C4 C 0.2428(5) 0.67695(18) 0.3859(4) 0.0228(13) Uani 1 1 d . . . . .
C5 C 0.3109(5) 0.6670(2) 0.2994(4) 0.0267(14) Uani 1 1 d . . . . .
C6 C 0.4011(5) 0.7386(2) 0.3103(4) 0.0271(14) Uani 1 1 d . . . . .
C7 C 0.1211(5) 0.52685(19) 0.5930(4) 0.0244(13) Uani 1 1 d . . . . .
C8 C 0.0542(5) 0.56525(17) 0.5938(4) 0.0188(12) Uani 1 1 d . . . . .
C9 C -0.0283(5) 0.57654(18) 0.6703(4) 0.0227(13) Uani 1 1 d . . . . .
C10 C 0.0172(6) 0.5086(2) 0.7525(5) 0.0317(15) Uani 1 1 d . . . . .
C11 C 0.4903(5) 0.72722(18) 0.7158(4) 0.0221(12) Uani 1 1 d . . . . .
C12 C 0.4507(5) 0.70632(18) 0.8025(4) 0.0222(13) Uani 1 1 d . . . . .
C13 C 0.3625(5) 0.72476(19) 0.8699(4) 0.0228(13) Uani 1 1 d . . . . .
C14 C 0.3384(5) 0.78374(19) 0.7514(5) 0.0265(13) Uani 1 1 d . . . . .
C15 C 0.5019(5) 0.52472(18) 0.7754(4) 0.0216(12) Uani 1 1 d . . . . .
C16 C 0.4559(5) 0.55254(17) 0.8481(4) 0.0207(12) Uani 1 1 d . . . . .
C17 C 0.3724(5) 0.54028(19) 0.9242(4) 0.0221(13) Uani 1 1 d . . . . .
C18 C 0.3759(5) 0.46955(18) 0.8534(4) 0.0227(13) Uani 1 1 d . . . . .
C19 C 0.0329(5) 0.63546(19) 0.3750(4) 0.0268(13) Uani 1 1 d . . . . .
H19 H -0.0072 0.6484 0.3139 0.032 Uiso 1 1 calc R U . . .
C20 C -0.0207(6) 0.60473(19) 0.4309(4) 0.0263(13) Uani 1 1 d . . . . .
H20 H -0.1055 0.5922 0.4171 0.032 Uiso 1 1 calc R U . . .
C21 C 0.6201(5) 0.6531(2) 0.8713(4) 0.0250(13) Uani 1 1 d . . . . .
H21 H 0.6911 0.6718 0.8905 0.030 Uiso 1 1 calc R U . . .
C22 C 0.6209(5) 0.61099(19) 0.8833(4) 0.0238(13) Uani 1 1 d . . . . .
H22 H 0.6928 0.5944 0.9121 0.029 Uiso 1 1 calc R U . . .
C23 C 0.3889(6) 0.6993(2) 0.2634(4) 0.0282(14) Uani 1 1 d . . . . .
H23 H 0.4361 0.6941 0.2038 0.034 Uiso 1 1 calc R U . . .
C24 C 0.3314(5) 0.74582(19) 0.3964(5) 0.0241(13) Uani 1 1 d . . . . .
H24 H 0.3403 0.7724 0.4300 0.029 Uiso 1 1 calc R U . . .
C25 C -0.0442(5) 0.5478(2) 0.7493(5) 0.0292(14) Uani 1 1 d . . . . .
H25 H -0.0989 0.5551 0.8031 0.035 Uiso 1 1 calc R U . . .
C26 C 0.1014(6) 0.4989(2) 0.6749(5) 0.0269(14) Uani 1 1 d . . . . .
H26 H 0.1465 0.4727 0.6776 0.032 Uiso 1 1 calc R U . . .
C27 C 0.3093(5) 0.76308(19) 0.8417(5) 0.0265(13) Uani 1 1 d . . . . .
H27 H 0.2502 0.7760 0.8857 0.032 Uiso 1 1 calc R U . . .
C28 C 0.4329(5) 0.76610(19) 0.6912(5) 0.0258(13) Uani 1 1 d . . . . .
H28 H 0.4586 0.7809 0.6321 0.031 Uiso 1 1 calc R U . . .
C29 C 0.3352(6) 0.49837(19) 0.9252(4) 0.0241(13) Uani 1 1 d . . . . .
H29 H 0.2798 0.4891 0.9768 0.029 Uiso 1 1 calc R U . . .
C30 C 0.4583(5) 0.48327(18) 0.7800(4) 0.0234(13) Uani 1 1 d . . . . .
H30 H 0.4864 0.4637 0.7306 0.028 Uiso 1 1 calc R U . . .
C31 C 0.1665(6) 0.72518(19) 0.5257(5) 0.0284(14) Uani 1 1 d . . . . .
H31A H 0.2017 0.7096 0.5873 0.043 Uiso 1 1 calc R U . . .
H31B H 0.0744 0.7168 0.5075 0.043 Uiso 1 1 calc R U . . .
H31C H 0.1699 0.7554 0.5405 0.043 Uiso 1 1 calc R U . . .
C32 C 0.2992(6) 0.6257(2) 0.2450(5) 0.0338(15) Uani 1 1 d . . . . .
H32A H 0.3771 0.6213 0.2057 0.051 Uiso 1 1 calc R U . . .
H32B H 0.2190 0.6255 0.1971 0.051 Uiso 1 1 calc R U . . .
H32C H 0.2939 0.6032 0.2964 0.051 Uiso 1 1 calc R U . . .
C33 C 0.4829(6) 0.7722(2) 0.2654(5) 0.0356(16) Uani 1 1 d . . . . .
H33A H 0.5028 0.7942 0.3176 0.053 Uiso 1 1 calc R U . . .
H33B H 0.4336 0.7845 0.2042 0.053 Uiso 1 1 calc R U . . .
H33C H 0.5659 0.7600 0.2450 0.053 Uiso 1 1 calc R U . . .
C34 C 0.2075(6) 0.5139(2) 0.5085(5) 0.0282(14) Uani 1 1 d . . . . .
H34A H 0.2914 0.5294 0.5164 0.042 Uiso 1 1 calc R U . . .
H34B H 0.1619 0.5201 0.4403 0.042 Uiso 1 1 calc R U . . .
H34C H 0.2254 0.4836 0.5137 0.042 Uiso 1 1 calc R U . . .
C35 C -0.0972(6) 0.61867(19) 0.6701(5) 0.0292(14) Uani 1 1 d . . . . .
H35A H -0.1763 0.6180 0.6210 0.044 Uiso 1 1 calc R U . . .
H35B H -0.0367 0.6406 0.6490 0.044 Uiso 1 1 calc R U . . .
H35C H -0.1233 0.6248 0.7401 0.044 Uiso 1 1 calc R U . . .
C36 C -0.0091(7) 0.4774(2) 0.8362(6) 0.0457(18) Uani 1 1 d . . . . .
H36A H -0.1039 0.4708 0.8323 0.068 Uiso 1 1 calc R U . . .
H36B H 0.0182 0.4894 0.9045 0.068 Uiso 1 1 calc R U . . .
H36C H 0.0415 0.4516 0.8261 0.068 Uiso 1 1 calc R U . . .
C37 C 0.5939(6) 0.7088(2) 0.6497(5) 0.0302(14) Uani 1 1 d . . . . .
H37A H 0.5856 0.6782 0.6481 0.045 Uiso 1 1 calc R U . . .
H37B H 0.6826 0.7166 0.6795 0.045 Uiso 1 1 calc R U . . .
H37C H 0.5802 0.7199 0.5787 0.045 Uiso 1 1 calc R U . . .
C38 C 0.3269(6) 0.7025(2) 0.9677(5) 0.0318(14) Uani 1 1 d . . . . .
H38A H 0.2501 0.6843 0.9512 0.048 Uiso 1 1 calc R U . . .
H38B H 0.3052 0.7234 1.0196 0.048 Uiso 1 1 calc R U . . .
H38C H 0.4024 0.6856 0.9956 0.048 Uiso 1 1 calc R U . . .
C39 C 0.2661(6) 0.8238(2) 0.7172(5) 0.0338(15) Uani 1 1 d . . . . .
H39A H 0.2455 0.8399 0.7786 0.051 Uiso 1 1 calc R U . . .
H39B H 0.1835 0.8166 0.6759 0.051 Uiso 1 1 calc R U . . .
H39C H 0.3224 0.8407 0.6748 0.051 Uiso 1 1 calc R U . . .
C40 C 0.5937(6) 0.5378(2) 0.6944(5) 0.0292(14) Uani 1 1 d . . . . .
H40A H 0.6834 0.5275 0.7145 0.044 Uiso 1 1 calc R U . . .
H40B H 0.5951 0.5685 0.6894 0.044 Uiso 1 1 calc R U . . .
H40C H 0.5622 0.5258 0.6269 0.044 Uiso 1 1 calc R U . . .
C41 C 0.3251(6) 0.5708(2) 1.0027(4) 0.0285(14) Uani 1 1 d . . . . .
H41A H 0.2382 0.5820 0.9774 0.043 Uiso 1 1 calc R U . . .
H41B H 0.3886 0.5940 1.0127 0.043 Uiso 1 1 calc R U . . .
H41C H 0.3178 0.5564 1.0692 0.043 Uiso 1 1 calc R U . . .
C42 C 0.3305(6) 0.42472(19) 0.8546(5) 0.0316(14) Uani 1 1 d . . . . .
H42A H 0.4035 0.4069 0.8833 0.047 Uiso 1 1 calc R U . . .
H42B H 0.3030 0.4157 0.7835 0.047 Uiso 1 1 calc R U . . .
H42C H 0.2555 0.4223 0.8979 0.047 Uiso 1 1 calc R U . . .
I2 I -0.02250(3) 0.63229(2) 0.98811(3) 0.03020(13) Uani 1 1 d . . . . .
I1 I 0.60349(4) 0.60626(2) 0.44135(3) 0.03194(13) Uani 1 1 d . . . . .

loop_
_atom_site_aniso_label
_atom_site_aniso_U_11
_atom_site_aniso_U_22
_atom_site_aniso_U_33
_atom_site_aniso_U_23
_atom_site_aniso_U_13
_atom_site_aniso_U_12
P1 0.0214(8) 0.0646(13) 0.0235(8) -0.0001(8) 0.0022(6) 0.0031(7)
P2 0.0200(7) 0.0314(9) 0.0219(7) -0.0009(7) 0.0006(5) -0.0010(7)
N1 0.026(2) 0.018(3) 0.019(2) 0.0006(19) 0.0019(19) -0.0002(19)
N2 0.022(2) 0.011(3) 0.027(2) 0.0005(19) 0.0033(19) 0.0019(18)
N3 0.024(2) 0.018(3) 0.028(3) 0.002(2) 0.001(2) -0.002(2)
N4 0.021(2) 0.019(3) 0.021(2) 0.0003(19) 0.0022(19) 0.0038(19)
C1 0.024(3) 0.021(3) 0.021(3) -0.004(2) 0.005(2) -0.001(2)
C2 0.018(3) 0.022(3) 0.025(3) -0.001(2) 0.005(2) -0.001(2)
C3 0.023(3) 0.020(3) 0.023(3) -0.002(2) 0.000(2) 0.003(2)
C4 0.021(3) 0.022(3) 0.025(3) 0.003(3) 0.004(2) 0.001(2)
C5 0.026(3) 0.033(4) 0.021(3) 0.001(3) 0.003(2) 0.003(3)
C6 0.027(3) 0.030(4) 0.024(3) 0.009(3) 0.001(2) 0.001(3)
C7 0.021(3) 0.025(4) 0.027(3) -0.004(3) 0.000(2) -0.002(2)
C8 0.019(3) 0.017(3) 0.019(3) 0.000(2) -0.002(2) -0.001(2)
C9 0.022(3) 0.021(3) 0.024(3) 0.000(2) -0.003(2) -0.004(2)
C10 0.027(3) 0.032(4) 0.036(4) 0.002(3) 0.000(3) -0.006(3)
C11 0.024(3) 0.017(3) 0.026(3) -0.002(2) 0.002(2) 0.000(2)
C12 0.020(3) 0.018(3) 0.028(3) -0.003(2) 0.001(2) -0.003(2)
C13 0.024(3) 0.023(4) 0.021(3) -0.003(2) 0.003(2) -0.003(2)
C14 0.028(3) 0.019(3) 0.033(3) -0.006(3) 0.003(3) -0.003(2)
C15 0.023(3) 0.018(3) 0.024(3) 0.000(2) 0.001(2) 0.001(2)
C16 0.027(3) 0.011(3) 0.023(3) 0.004(2) 0.001(2) 0.003(2)
C17 0.018(3) 0.026(4) 0.022(3) -0.001(2) 0.001(2) -0.001(2)
C18 0.021(3) 0.019(3) 0.027(3) 0.004(2) -0.001(2) -0.001(2)
C19 0.026(3) 0.025(4) 0.028(3) -0.002(3) -0.009(2) -0.003(3)
C20 0.027(3) 0.022(4) 0.029(3) 0.002(3) -0.004(2) 0.001(3)
C21 0.021(3) 0.026(4) 0.027(3) 0.002(3) -0.004(2) -0.002(2)
C22 0.017(3) 0.026(4) 0.028(3) 0.003(3) -0.004(2) 0.004(2)
C23 0.028(3) 0.036(4) 0.021(3) 0.003(3) 0.006(2) 0.006(3)
C24 0.024(3) 0.017(3) 0.032(3) 0.005(3) 0.004(2) 0.004(2)
C25 0.022(3) 0.039(4) 0.027(3) -0.006(3) 0.004(2) -0.009(3)
C26 0.025(3) 0.021(4) 0.034(3) -0.003(3) -0.004(3) -0.005(2)
C27 0.026(3) 0.025(4) 0.030(3) -0.010(3) 0.009(3) -0.003(3)
C28 0.026(3) 0.022(4) 0.028(3) 0.002(3) -0.003(3) -0.003(3)
C29 0.026(3) 0.027(4) 0.021(3) 0.001(2) 0.005(2) -0.001(2)
C30 0.031(3) 0.017(3) 0.024(3) 0.001(2) 0.005(2) 0.005(2)
C31 0.036(3) 0.021(4) 0.030(3) -0.003(3) 0.005(3) 0.000(3)
C32 0.038(3) 0.034(4) 0.029(3) -0.010(3) 0.002(3) 0.002(3)
C33 0.041(4) 0.030(4) 0.037(4) 0.011(3) 0.011(3) -0.001(3)
C34 0.030(3) 0.023(4) 0.031(3) -0.003(3) 0.001(3) 0.001(3)
C35 0.029(3) 0.025(4) 0.033(3) -0.011(3) -0.001(3) -0.002(2)
C36 0.043(4) 0.043(5) 0.049(4) 0.025(4) -0.007(3) -0.008(3)
C37 0.029(3) 0.030(4) 0.033(3) 0.003(3) 0.007(3) 0.003(3)
C38 0.040(3) 0.028(4) 0.029(3) -0.001(3) 0.011(3) -0.002(3)
C39 0.034(3) 0.026(4) 0.042(4) -0.006(3) 0.008(3) 0.001(3)
C40 0.030(3) 0.027(4) 0.033(3) -0.004(3) 0.012(3) -0.002(3)
C41 0.034(3) 0.026(4) 0.027(3) -0.004(3) 0.008(3) -0.005(3)
C42 0.042(4) 0.019(4) 0.034(3) 0.004(3) 0.005(3) -0.005(3)
I2 0.02466(19) 0.0312(2) 0.0349(2) -0.00020(18) 0.00298(14) 0.00136(16)
I1 0.0331(2) 0.0377(3) 0.0256(2) 0.00135(17) 0.00595(15) 0.00369(17)

loop_
_atom_type_symbol
_atom_type_description
_atom_type_scat_dispersion_real
_atom_type_scat_dispersion_imag
_atom_type_scat_source
C C 0.0181 0.0091 'International Tables Vol C Tables 4.2.6.8 and 6.1.1.4'
H H 0.0000 0.0000 'International Tables Vol C Tables 4.2.6.8 and 6.1.1.4'
I I -0.3257 6.8362 'International Tables Vol C Tables 4.2.6.8 and 6.1.1.4'
N N 0.0311 0.0180 'International Tables Vol C Tables 4.2.6.8 and 6.1.1.4'
P P 0.2955 0.4335 'International Tables Vol C Tables 4.2.6.8 and 6.1.1.4'

loop_
_geom_angle_atom_site_label_1
_geom_angle_atom_site_label_2
_geom_angle_atom_site_label_3
_geom_angle
_geom_angle_site_symmetry_1
_geom_angle_site_symmetry_3
_geom_angle_publ_flag
C1 P1 P2 100.42(18) . . ?
C1 P1 H1P 95(2) . . ?
P2 P1 H1P 94(2) . . ?
C2 P2 P1 89.59(17) . . ?
C2 P2 H2P 95(2) . . ?
P1 P2 H2P 94(2) . . ?
C1 N1 C19 109.5(5) . . ?
C1 N1 C4 127.2(5) . . ?
C19 N1 C4 123.3(5) . . ?
C1 N2 C20 109.9(5) . . ?
C1 N2 C8 124.3(5) . . ?
C20 N2 C8 125.7(4) . . ?
C2 N3 C21 109.8(5) . . ?
C2 N3 C12 124.0(4) . . ?
C21 N3 C12 126.2(5) . . ?
C2 N4 C22 109.9(5) . . ?
C2 N4 C16 125.9(4) . . ?
C22 N4 C16 124.1(4) . . ?
N1 C1 N2 106.4(5) . . ?
N1 C1 P1 128.4(4) . . ?
N2 C1 P1 124.8(4) . . ?
N4 C2 N3 106.3(4) . . ?
N4 C2 P2 129.2(4) . . ?
N3 C2 P2 124.5(4) . . ?
C4 C3 C24 116.1(5) . . ?
C4 C3 C31 122.0(5) . . ?
C24 C3 C31 121.8(5) . . ?
C3 C4 C5 124.8(5) . . ?
C3 C4 N1 118.6(5) . . ?
C5 C4 N1 116.6(5) . . ?
C4 C5 C23 115.2(5) . . ?
C4 C5 C32 123.5(5) . . ?
C23 C5 C32 121.2(5) . . ?
C24 C6 C23 117.8(5) . . ?
C24 C6 C33 121.7(6) . . ?
C23 C6 C33 120.5(5) . . ?
C8 C7 C26 116.7(5) . . ?
C8 C7 C34 123.7(5) . . ?
C26 C7 C34 119.6(5) . . ?
C9 C8 C7 123.4(5) . . ?
C9 C8 N2 117.9(5) . . ?
C7 C8 N2 118.7(5) . . ?
C25 C9 C8 117.5(5) . . ?
C25 C9 C35 120.4(5) . . ?
C8 C9 C35 122.1(5) . . ?
C25 C10 C26 118.2(6) . . ?
C25 C10 C36 120.6(6) . . ?
C26 C10 C36 121.2(6) . . ?
C12 C11 C28 117.9(5) . . ?
C12 C11 C37 121.6(5) . . ?
C28 C11 C37 120.5(5) . . ?
C11 C12 C13 122.0(5) . . ?
C11 C12 N3 120.4(5) . . ?
C13 C12 N3 117.6(5) . . ?
C27 C13 C12 117.3(5) . . ?
C27 C13 C38 121.5(5) . . ?
C12 C13 C38 121.2(5) . . ?
C27 C14 C28 118.4(6) . . ?
C27 C14 C39 120.8(5) . . ?
C28 C14 C39 120.8(5) . . ?
C30 C15 C16 116.7(5) . . ?
C30 C15 C40 120.2(5) . . ?
C16 C15 C40 123.1(5) . . ?
C15 C16 C17 123.0(5) . . ?
C15 C16 N4 118.9(5) . . ?
C17 C16 N4 118.1(5) . . ?
C29 C17 C16 117.0(5) . . ?
C29 C17 C41 120.8(5) . . ?
C16 C17 C41 122.1(5) . . ?
C30 C18 C29 118.4(5) . . ?
C30 C18 C42 120.7(5) . . ?
C29 C18 C42 120.9(5) . . ?
C20 C19 N1 107.5(5) . . ?
C20 C19 H19 126.3 . . ?
N1 C19 H19 126.3 . . ?
C19 C20 N2 106.7(5) . . ?
C19 C20 H20 126.7 . . ?
N2 C20 H20 126.7 . . ?
C22 C21 N3 107.2(5) . . ?
C22 C21 H21 126.4 . . ?
N3 C21 H21 126.4 . . ?
C21 C22 N4 106.8(5) . . ?
C21 C22 H22 126.6 . . ?
N4 C22 H22 126.6 . . ?
C6 C23 C5 123.4(5) . . ?
C6 C23 H23 118.3 . . ?
C5 C23 H23 118.3 . . ?
C6 C24 C3 122.7(6) . . ?
C6 C24 H24 118.6 . . ?
C3 C24 H24 118.6 . . ?
C9 C25 C10 122.3(5) . . ?
C9 C25 H25 118.8 . . ?
C10 C25 H25 118.8 . . ?
C10 C26 C7 121.9(6) . . ?
C10 C26 H26 119.1 . . ?
C7 C26 H26 119.1 . . ?
C13 C27 C14 122.6(5) . . ?
C13 C27 H27 118.7 . . ?
C14 C27 H27 118.7 . . ?
C11 C28 C14 121.5(5) . . ?
C11 C28 H28 119.3 . . ?
C14 C28 H28 119.3 . . ?
C17 C29 C18 122.3(5) . . ?
C17 C29 H29 118.9 . . ?
C18 C29 H29 118.9 . . ?
C18 C30 C15 122.6(5) . . ?
C18 C30 H30 118.7 . . ?
C15 C30 H30 118.7 . . ?
C3 C31 H31A 109.5 . . ?
C3 C31 H31B 109.5 . . ?
H31A C31 H31B 109.5 . . ?
C3 C31 H31C 109.5 . . ?
H31A C31 H31C 109.5 . . ?
H31B C31 H31C 109.5 . . ?
C5 C32 H32A 109.5 . . ?
C5 C32 H32B 109.5 . . ?
H32A C32 H32B 109.5 . . ?
C5 C32 H32C 109.5 . . ?
H32A C32 H32C 109.5 . . ?
H32B C32 H32C 109.5 . . ?
C6 C33 H33A 109.5 . . ?
C6 C33 H33B 109.5 . . ?
H33A C33 H33B 109.5 . . ?
C6 C33 H33C 109.5 . . ?
H33A C33 H33C 109.5 . . ?
H33B C33 H33C 109.5 . . ?
C7 C34 H34A 109.5 . . ?
C7 C34 H34B 109.5 . . ?
H34A C34 H34B 109.5 . . ?
C7 C34 H34C 109.5 . . ?
H34A C34 H34C 109.5 . . ?
H34B C34 H34C 109.5 . . ?
C9 C35 H35A 109.5 . . ?
C9 C35 H35B 109.5 . . ?
H35A C35 H35B 109.5 . . ?
C9 C35 H35C 109.5 . . ?
H35A C35 H35C 109.5 . . ?
H35B C35 H35C 109.5 . . ?
C10 C36 H36A 109.5 . . ?
C10 C36 H36B 109.5 . . ?
H36A C36 H36B 109.5 . . ?
C10 C36 H36C 109.5 . . ?
H36A C36 H36C 109.5 . . ?
H36B C36 H36C 109.5 . . ?
C11 C37 H37A 109.5 . . ?
C11 C37 H37B 109.5 . . ?
H37A C37 H37B 109.5 . . ?
C11 C37 H37C 109.5 . . ?
H37A C37 H37C 109.5 . . ?
H37B C37 H37C 109.5 . . ?
C13 C38 H38A 109.5 . . ?
C13 C38 H38B 109.5 . . ?
H38A C38 H38B 109.5 . . ?
C13 C38 H38C 109.5 . . ?
H38A C38 H38C 109.5 . . ?
H38B C38 H38C 109.5 . . ?
C14 C39 H39A 109.5 . . ?
C14 C39 H39B 109.5 . . ?
H39A C39 H39B 109.5 . . ?
C14 C39 H39C 109.5 . . ?
H39A C39 H39C 109.5 . . ?
H39B C39 H39C 109.5 . . ?
C15 C40 H40A 109.5 . . ?
C15 C40 H40B 109.5 . . ?
H40A C40 H40B 109.5 . . ?
C15 C40 H40C 109.5 . . ?
H40A C40 H40C 109.5 . . ?
H40B C40 H40C 109.5 . . ?
C17 C41 H41A 109.5 . . ?
C17 C41 H41B 109.5 . . ?
H41A C41 H41B 109.5 . . ?
C17 C41 H41C 109.5 . . ?
H41A C41 H41C 109.5 . . ?
H41B C41 H41C 109.5 . . ?
C18 C42 H42A 109.5 . . ?
C18 C42 H42B 109.5 . . ?
H42A C42 H42B 109.5 . . ?
C18 C42 H42C 109.5 . . ?
H42A C42 H42C 109.5 . . ?
H42B C42 H42C 109.5 . . ?

loop_
_geom_bond_atom_site_label_1
_geom_bond_atom_site_label_2
_geom_bond_distance
_geom_bond_site_symmetry_2
_geom_bond_publ_flag
P1 C1 1.826(6) . ?
P1 P2 2.266(2) . ?
P1 H1P 1.241(15) . ?
P2 C2 1.833(5) . ?
P2 H2P 1.241(15) . ?
N1 C1 1.351(7) . ?
N1 C19 1.380(7) . ?
N1 C4 1.455(7) . ?
N2 C1 1.351(7) . ?
N2 C20 1.381(7) . ?
N2 C8 1.442(7) . ?
N3 C2 1.353(7) . ?
N3 C21 1.371(7) . ?
N3 C12 1.454(8) . ?
N4 C2 1.339(7) . ?
N4 C22 1.381(7) . ?
N4 C16 1.467(7) . ?
C3 C4 1.391(8) . ?
C3 C24 1.398(8) . ?
C3 C31 1.504(8) . ?
C4 C5 1.393(8) . ?
C5 C23 1.398(9) . ?
C5 C32 1.489(9) . ?
C6 C24 1.380(8) . ?
C6 C23 1.390(9) . ?
C6 C33 1.497(8) . ?
C7 C8 1.397(8) . ?
C7 C26 1.406(8) . ?
C7 C34 1.508(8) . ?
C8 C9 1.389(8) . ?
C9 C25 1.386(8) . ?
C9 C35 1.510(8) . ?
C10 C25 1.392(9) . ?
C10 C26 1.399(9) . ?
C10 C36 1.506(9) . ?
C11 C12 1.387(8) . ?
C11 C28 1.393(8) . ?
C11 C37 1.519(8) . ?
C12 C13 1.420(8) . ?
C13 C27 1.370(8) . ?
C13 C38 1.514(8) . ?
C14 C27 1.389(8) . ?
C14 C28 1.396(8) . ?
C14 C39 1.517(9) . ?
C15 C30 1.393(8) . ?
C15 C16 1.395(8) . ?
C15 C40 1.510(8) . ?
C16 C17 1.400(7) . ?
C17 C29 1.386(8) . ?
C17 C41 1.509(8) . ?
C18 C30 1.381(8) . ?
C18 C29 1.388(8) . ?
C18 C42 1.499(8) . ?
C19 C20 1.353(8) . ?
C19 H19 0.9500 . ?
C20 H20 0.9500 . ?
C21 C22 1.349(8) . ?
C21 H21 0.9500 . ?
C22 H22 0.9500 . ?
C23 H23 0.9500 . ?
C24 H24 0.9500 . ?
C25 H25 0.9500 . ?
C26 H26 0.9500 . ?
C27 H27 0.9500 . ?
C28 H28 0.9500 . ?
C29 H29 0.9500 . ?
C30 H30 0.9500 . ?
C31 H31A 0.9800 . ?
C31 H31B 0.9800 . ?
C31 H31C 0.9800 . ?
C32 H32A 0.9800 . ?
C32 H32B 0.9800 . ?
C32 H32C 0.9800 . ?
C33 H33A 0.9800 . ?
C33 H33B 0.9800 . ?
C33 H33C 0.9800 . ?
C34 H34A 0.9800 . ?
C34 H34B 0.9800 . ?
C34 H34C 0.9800 . ?
C35 H35A 0.9800 . ?
C35 H35B 0.9800 . ?
C35 H35C 0.9800 . ?
C36 H36A 0.9800 . ?
C36 H36B 0.9800 . ?
C36 H36C 0.9800 . ?
C37 H37A 0.9800 . ?
C37 H37B 0.9800 . ?
C37 H37C 0.9800 . ?
C38 H38A 0.9800 . ?
C38 H38B 0.9800 . ?
C38 H38C 0.9800 . ?
C39 H39A 0.9800 . ?
C39 H39B 0.9800 . ?
C39 H39C 0.9800 . ?
C40 H40A 0.9800 . ?
C40 H40B 0.9800 . ?
C40 H40C 0.9800 . ?
C41 H41A 0.9800 . ?
C41 H41B 0.9800 . ?
C41 H41C 0.9800 . ?
C42 H42A 0.9800 . ?
C42 H42B 0.9800 . ?
C42 H42C 0.9800 . ?

loop_
_geom_hbond_atom_site_label_D
_geom_hbond_atom_site_label_H
_geom_hbond_atom_site_label_A
_geom_hbond_distance_DH
_geom_hbond_distance_HA
_geom_hbond_distance_DA
_geom_hbond_angle_DHA
_geom_hbond_site_symmetry_A
C20 H20 I1 0.95 3.02 3.816(6) 142.5 1_455
C21 H21 I2 0.95 3.31 3.862(5) 118.8 1_655
C22 H22 I2 0.95 3.20 3.810(5) 123.4 1_655

loop_
_geom_torsion_atom_site_label_1
_geom_torsion_atom_site_label_2
_geom_torsion_atom_site_label_3
_geom_torsion_atom_site_label_4
_geom_torsion
_geom_torsion_site_symmetry_1
_geom_torsion_site_symmetry_2
_geom_torsion_site_symmetry_3
_geom_torsion_site_symmetry_4
_geom_torsion_publ_flag
C1 P1 P2 C2 -172.8(3) . . . . ?
C19 N1 C1 N2 1.5(6) . . . . ?
C4 N1 C1 N2 179.5(5) . . . . ?
C19 N1 C1 P1 174.0(4) . . . . ?
C4 N1 C1 P1 -7.9(8) . . . . ?
C20 N2 C1 N1 -2.0(6) . . . . ?
C8 N2 C1 N1 -177.3(4) . . . . ?
C20 N2 C1 P1 -174.9(4) . . . . ?
C8 N2 C1 P1 9.8(7) . . . . ?
P2 P1 C1 N1 125.8(5) . . . . ?
P2 P1 C1 N2 -62.9(5) . . . . ?
C22 N4 C2 N3 -0.3(6) . . . . ?
C16 N4 C2 N3 177.8(4) . . . . ?
C22 N4 C2 P2 178.4(4) . . . . ?
C16 N4 C2 P2 -3.5(8) . . . . ?
C21 N3 C2 N4 0.1(6) . . . . ?
C12 N3 C2 N4 -177.5(5) . . . . ?
C21 N3 C2 P2 -178.7(4) . . . . ?
C12 N3 C2 P2 3.7(7) . . . . ?
P1 P2 C2 N4 -84.7(5) . . . . ?
P1 P2 C2 N3 93.8(4) . . . . ?
C24 C3 C4 C5 -1.5(8) . . . . ?
C31 C3 C4 C5 176.6(5) . . . . ?
C24 C3 C4 N1 -179.1(5) . . . . ?
C31 C3 C4 N1 -1.0(8) . . . . ?
C1 N1 C4 C3 -77.3(7) . . . . ?
C19 N1 C4 C3 100.5(6) . . . . ?
C1 N1 C4 C5 104.9(6) . . . . ?
C19 N1 C4 C5 -77.3(7) . . . . ?
C3 C4 C5 C23 -0.1(8) . . . . ?
N1 C4 C5 C23 177.6(5) . . . . ?
C3 C4 C5 C32 -177.7(6) . . . . ?
N1 C4 C5 C32 -0.1(8) . . . . ?
C26 C7 C8 C9 0.2(8) . . . . ?
C34 C7 C8 C9 178.1(5) . . . . ?
C26 C7 C8 N2 179.5(5) . . . . ?
C34 C7 C8 N2 -2.6(8) . . . . ?
C1 N2 C8 C9 101.1(6) . . . . ?
C20 N2 C8 C9 -73.5(7) . . . . ?
C1 N2 C8 C7 -78.3(7) . . . . ?
C20 N2 C8 C7 107.1(6) . . . . ?
C7 C8 C9 C25 -0.2(8) . . . . ?
N2 C8 C9 C25 -179.5(5) . . . . ?
C7 C8 C9 C35 178.8(5) . . . . ?
N2 C8 C9 C35 -0.6(7) . . . . ?
C28 C11 C12 C13 -4.9(8) . . . . ?
C37 C11 C12 C13 174.6(5) . . . . ?
C28 C11 C12 N3 174.0(5) . . . . ?
C37 C11 C12 N3 -6.5(8) . . . . ?
C2 N3 C12 C11 -105.0(6) . . . . ?
C21 N3 C12 C11 77.8(7) . . . . ?
C2 N3 C12 C13 73.9(7) . . . . ?
C21 N3 C12 C13 -103.3(6) . . . . ?
C11 C12 C13 C27 4.8(8) . . . . ?
N3 C12 C13 C27 -174.1(5) . . . . ?
C11 C12 C13 C38 -176.3(5) . . . . ?
N3 C12 C13 C38 4.8(8) . . . . ?
C30 C15 C16 C17 1.3(8) . . . . ?
C40 C15 C16 C17 -179.0(5) . . . . ?
C30 C15 C16 N4 -179.2(5) . . . . ?
C40 C15 C16 N4 0.5(8) . . . . ?
C2 N4 C16 C15 105.5(6) . . . . ?
C22 N4 C16 C15 -76.7(7) . . . . ?
C2 N4 C16 C17 -75.0(7) . . . . ?
C22 N4 C16 C17 102.8(6) . . . . ?
C15 C16 C17 C29 -0.2(8) . . . . ?
N4 C16 C17 C29 -179.6(5) . . . . ?
C15 C16 C17 C41 179.3(5) . . . . ?
N4 C16 C17 C41 -0.2(8) . . . . ?
C1 N1 C19 C20 -0.4(6) . . . . ?
C4 N1 C19 C20 -178.5(5) . . . . ?
N1 C19 C20 N2 -0.8(6) . . . . ?
C1 N2 C20 C19 1.7(6) . . . . ?
C8 N2 C20 C19 176.9(5) . . . . ?
C2 N3 C21 C22 0.2(6) . . . . ?
C12 N3 C21 C22 177.7(5) . . . . ?
N3 C21 C22 N4 -0.4(6) . . . . ?
C2 N4 C22 C21 0.4(6) . . . . ?
C16 N4 C22 C21 -177.7(5) . . . . ?
C24 C6 C23 C5 -0.4(9) . . . . ?
C33 C6 C23 C5 -178.0(6) . . . . ?
C4 C5 C23 C6 1.1(8) . . . . ?
C32 C5 C23 C6 178.8(6) . . . . ?
C23 C6 C24 C3 -1.3(8) . . . . ?
C33 C6 C24 C3 176.2(5) . . . . ?
C4 C3 C24 C6 2.2(8) . . . . ?
C31 C3 C24 C6 -175.9(5) . . . . ?
C8 C9 C25 C10 -1.1(8) . . . . ?
C35 C9 C25 C10 179.9(5) . . . . ?
C26 C10 C25 C9 2.4(9) . . . . ?
C36 C10 C25 C9 -176.4(6) . . . . ?
C25 C10 C26 C7 -2.3(9) . . . . ?
C36 C10 C26 C7 176.4(6) . . . . ?
C8 C7 C26 C10 1.1(8) . . . . ?
C34 C7 C26 C10 -176.9(5) . . . . ?
C12 C13 C27 C14 0.2(8) . . . . ?
C38 C13 C27 C14 -178.8(6) . . . . ?
C28 C14 C27 C13 -4.7(9) . . . . ?
C39 C14 C27 C13 173.3(5) . . . . ?
C12 C11 C28 C14 0.0(8) . . . . ?
C37 C11 C28 C14 -179.4(5) . . . . ?
C27 C14 C28 C11 4.7(8) . . . . ?
C39 C14 C28 C11 -173.4(5) . . . . ?
C16 C17 C29 C18 -1.1(8) . . . . ?
C41 C17 C29 C18 179.4(5) . . . . ?
C30 C18 C29 C17 1.2(9) . . . . ?
C42 C18 C29 C17 -178.1(5) . . . . ?
C29 C18 C30 C15 0.1(8) . . . . ?
C42 C18 C30 C15 179.4(5) . . . . ?
C16 C15 C30 C18 -1.3(8) . . . . ?
C40 C15 C30 C18 179.0(5) . . . . ?
